data_7007235
loop_
_publ_author_name
'Auvray, Nicolas'
'Basu Baul, Tushar S.'
'Braunstein, Pierre'
'Croizat, Pierre'
'Englert, Ulli'
'Herberich, Gerhard E.'
'Welter, Richard'

_publ_section_title
;
 Organometallic building blocks with amino-substituted cyclopentadienyl
 and boratabenzene ligands for the synthesis of heterometallic
 complexes and clusters.
;
_journal_issue 24
_journal_name_full 'Dalton transactions (Cambridge, England : 2003)'
_journal_page_first 2950
_journal_page_last 2958
_journal_paper_doi 10.1039/b602106a
_journal_year 2006
_chemical_formula_moiety 'C30 H38 Mo2 N4 O6 Pt'
_chemical_formula_sum 'C30 H38 Mo2 N4 O6 Pt'
_chemical_formula_weight 937.61
_chemical_name_systematic
;
?
;
_space_group_IT_number 14
_symmetry_cell_setting monoclinic
_symmetry_space_group_name_Hall '-P 2ybc'
_symmetry_space_group_name_H-M 'P 1 21/c 1'
_atom_sites_solution_hydrogens geom
_atom_sites_solution_primary direct
_atom_sites_solution_secondary difmap
_audit_creation_method SHELXL-97
_cell_angle_alpha 90.00
_cell_angle_beta 108.30(5)
_cell_angle_gamma 90.00
_cell_formula_units_Z 2
_cell_length_a 8.530(5)
_cell_length_b 17.111(5)
_cell_length_c 12.321(5)
_cell_measurement_reflns_used 10879
_cell_measurement_temperature 173(2)
_cell_measurement_theta_max 30.034
_cell_measurement_theta_min 0.998
_cell_volume 1707.4(14)
_computing_cell_refinement 'Denzo (Nonius B.V., 1998)'
_computing_data_collection 'Collect (Nonius B.V., 1998)'
_computing_data_reduction 'Denzo (Nonius B.V., 1998)'
_computing_molecular_graphics 'PLATON 98 (Spek, 1998)'
_computing_publication_material 'SHELXL-97 (Sheldrick, 1997)'
_computing_structure_refinement 'SHELXL-97 (Sheldrick, 1997)'
_computing_structure_solution 'SHELXS-97 (Sheldrick, 1997)'
_diffrn_ambient_temperature 173(2)
_diffrn_measured_fraction_theta_full 0.996
_diffrn_measured_fraction_theta_max 0.996
_diffrn_measurement_device_type KappaCCD
_diffrn_measurement_method '\p scans'
_diffrn_radiation_monochromator graphite
_diffrn_radiation_source 'fine-focus sealed tube'
_diffrn_radiation_type MoK\a
_diffrn_radiation_wavelength 0.71069
_diffrn_reflns_av_R_equivalents 0.0000
_diffrn_reflns_av_sigmaI/netI 0.0897
_diffrn_reflns_limit_h_max 11
_diffrn_reflns_limit_h_min -12
_diffrn_reflns_limit_k_max 24
_diffrn_reflns_limit_k_min 0
_diffrn_reflns_limit_l_max 17
_diffrn_reflns_limit_l_min 0
_diffrn_reflns_number 4965
_diffrn_reflns_theta_full 30.04
_diffrn_reflns_theta_max 30.04
_diffrn_reflns_theta_min 2.11
_exptl_absorpt_coefficient_mu 4.855
_exptl_absorpt_correction_type none
_exptl_crystal_colour orange
_exptl_crystal_density_diffrn 1.824
_exptl_crystal_density_method 'not measured'
_exptl_crystal_description prism
_exptl_crystal_F_000 912
_exptl_crystal_size_max 0.10
_exptl_crystal_size_mid 0.10
_exptl_crystal_size_min 0.10
_refine_diff_density_max 1.130
_refine_diff_density_min -1.650
_refine_diff_density_rms 0.319
_refine_ls_extinction_method none
_refine_ls_goodness_of_fit_ref 0.926
_refine_ls_hydrogen_treatment constr
_refine_ls_matrix_type full
_refine_ls_number_parameters 196
_refine_ls_number_reflns 4964
_refine_ls_number_restraints 0
_refine_ls_restrained_S_all 0.926
_refine_ls_R_factor_all 0.0588
_refine_ls_R_factor_gt 0.0332
_refine_ls_shift/su_max 0.000
_refine_ls_shift/su_mean 0.000
_refine_ls_structure_factor_coef Fsqd
_refine_ls_weighting_details 'calc w=1/[\s^2^(Fo^2^)+(0.0395P)^2^+0.0000P] where P=(Fo^2^+2Fc^2^)/3'
_refine_ls_weighting_scheme calc
_refine_ls_wR_factor_gt 0.0778
_refine_ls_wR_factor_ref 0.1098
_reflns_number_gt 3556
_reflns_number_total 4964
_reflns_threshold_expression >2sigma(I)
_cod_data_source_file b602106a.txt
_cod_data_source_block welt48
_cod_original_cell_volume 1707.3(13)
_cod_original_sg_symbol_H-M 'P 21/c'
_cod_database_code 7007235

loop_
_symmetry_equiv_pos_as_xyz
'x, y, z'
'-x, y+1/2, -z+1/2'
'-x, -y, -z'
'x, -y-1/2, z-1/2'

loop_
_atom_site_label
_atom_site_type_symbol
_atom_site_fract_x
_atom_site_fract_y
_atom_site_fract_z
_atom_site_U_iso_or_equiv
_atom_site_adp_type
_atom_site_occupancy
_atom_site_symmetry_multiplicity
_atom_site_calc_flag
_atom_site_refinement_flags
_atom_site_disorder_assembly
_atom_site_disorder_group
Pt Pt 0.0000 0.0000 0.0000 0.02957(10) Uani 1 2 d S . .
Mo Mo -0.01187(6) -0.07998(2) -0.20700(3) 0.02695(12) Uani 1 1 d . . .
O1 O -0.3230(6) -0.1143(3) -0.1321(4) 0.0563(12) Uani 1 1 d . . .
O2 O 0.0757(6) 0.0981(2) -0.2000(4) 0.0513(12) Uani 1 1 d . . .
O3 O -0.2874(7) -0.0260(3) -0.4250(4) 0.0691(15) Uani 1 1 d . . .
N1 N -0.3050(6) 0.0993(3) -0.1318(4) 0.0356(10) Uani 1 1 d . . .
N2 N 0.0248(6) -0.1871(3) -0.4371(4) 0.0380(11) Uani 1 1 d . . .
C1 C -0.2055(7) -0.0980(3) -0.1549(5) 0.0377(13) Uani 1 1 d . . .
C2 C 0.0403(7) 0.0332(3) -0.1958(5) 0.0359(12) Uani 1 1 d . . .
C3 C -0.1855(8) -0.0463(4) -0.3443(5) 0.0413(14) Uani 1 1 d . . .
C4 C 0.0389(6) -0.2128(3) -0.2348(4) 0.0295(11) Uani 1 1 d . . .
H4 H -0.0493 -0.2490 -0.2471 0.035 Uiso 1 1 calc . . .
C5 C 0.1464(6) -0.1882(3) -0.1263(4) 0.0304(11) Uani 1 1 d . . .
H5 H 0.1457 -0.2068 -0.0538 0.036 Uiso 1 1 calc . . .
C6 C 0.2534(7) -0.1315(3) -0.1460(5) 0.0354(12) Uani 1 1 d . . .
H6 H 0.3376 -0.1048 -0.0888 0.042 Uiso 1 1 calc . . .
C7 C 0.2139(7) -0.1208(3) -0.2667(5) 0.0356(12) Uani 1 1 d . . .
H7 H 0.2645 -0.0845 -0.3036 0.043 Uiso 1 1 calc . . .
C8 C 0.0863(7) -0.1737(3) -0.3212(4) 0.0306(11) Uani 1 1 d . . .
C9 C 0.0514(10) -0.1245(4) -0.5096(5) 0.0539(18) Uani 1 1 d . . .
H9A H -0.0170 -0.0793 -0.5050 0.081 Uiso 1 1 calc . . .
H9B H 0.0210 -0.1427 -0.5889 0.081 Uiso 1 1 calc . . .
H9C H 0.1680 -0.1092 -0.4837 0.081 Uiso 1 1 calc . . .
C10 C -0.1327(9) -0.2253(4) -0.4767(5) 0.0491(16) Uani 1 1 d . . .
H10A H -0.1266 -0.2755 -0.4372 0.074 Uiso 1 1 calc . . .
H10B H -0.1623 -0.2343 -0.5592 0.074 Uiso 1 1 calc . . .
H10C H -0.2166 -0.1923 -0.4607 0.074 Uiso 1 1 calc . . .
C11 C -0.1911(7) 0.0650(3) -0.0781(4) 0.0340(12) Uani 1 1 d . . .
C12 C -0.4509(7) 0.1334(3) -0.2128(5) 0.0404(13) Uani 1 1 d . . .
C13 C -0.5132(11) 0.1970(6) -0.1532(7) 0.091(3) Uani 1 1 d . . .
H13A H -0.5479 0.1743 -0.0914 0.137 Uiso 1 1 calc . . .
H13B H -0.6074 0.2231 -0.2080 0.137 Uiso 1 1 calc . . .
H13C H -0.4249 0.2351 -0.1213 0.137 Uiso 1 1 calc . . .
C14 C -0.5732(9) 0.0674(5) -0.2553(8) 0.075(2) Uani 1 1 d . . .
H14A H -0.5244 0.0274 -0.2919 0.113 Uiso 1 1 calc . . .
H14B H -0.6740 0.0878 -0.3108 0.113 Uiso 1 1 calc . . .
H14C H -0.6002 0.0441 -0.1907 0.113 Uiso 1 1 calc . . .
C15 C -0.4009(9) 0.1637(5) -0.3119(6) 0.069(2) Uani 1 1 d . . .
H15A H -0.3305 0.2098 -0.2878 0.104 Uiso 1 1 calc . . .
H15B H -0.4998 0.1779 -0.3748 0.104 Uiso 1 1 calc . . .
H15C H -0.3399 0.1230 -0.3377 0.104 Uiso 1 1 calc . . .

loop_
_atom_site_aniso_label
_atom_site_aniso_U_11
_atom_site_aniso_U_22
_atom_site_aniso_U_33
_atom_site_aniso_U_23
_atom_site_aniso_U_13
_atom_site_aniso_U_12
Pt 0.03395(17) 0.03119(16) 0.02331(14) -0.00202(11) 0.00860(11) 0.00855(12)
Mo 0.0358(2) 0.0219(2) 0.0245(2) -0.00121(17) 0.01145(17) 0.00141(18)
O1 0.042(3) 0.049(3) 0.084(4) 0.002(2) 0.030(3) -0.006(2)
O2 0.088(4) 0.025(2) 0.051(3) -0.0021(18) 0.036(2) 0.001(2)
O3 0.075(4) 0.072(3) 0.042(3) 0.000(3) -0.007(3) 0.023(3)
N1 0.036(3) 0.036(3) 0.034(2) 0.000(2) 0.009(2) 0.005(2)
N2 0.061(3) 0.027(2) 0.030(2) -0.0038(19) 0.020(2) -0.001(2)
C1 0.041(3) 0.025(3) 0.047(3) 0.000(2) 0.013(3) 0.000(2)
C2 0.049(3) 0.027(3) 0.038(3) -0.001(2) 0.022(3) 0.003(2)
C3 0.053(4) 0.039(3) 0.029(3) -0.002(2) 0.009(3) 0.008(3)
C4 0.036(3) 0.023(2) 0.033(3) -0.001(2) 0.016(2) 0.000(2)
C5 0.035(3) 0.027(2) 0.030(3) -0.002(2) 0.011(2) 0.003(2)
C6 0.030(3) 0.034(3) 0.042(3) -0.009(2) 0.011(2) 0.002(2)
C7 0.046(3) 0.028(3) 0.041(3) -0.004(2) 0.026(3) -0.002(2)
C8 0.043(3) 0.023(2) 0.030(2) -0.005(2) 0.016(2) 0.003(2)
C9 0.094(5) 0.042(4) 0.035(3) 0.001(3) 0.032(3) -0.001(4)
C10 0.064(4) 0.048(4) 0.031(3) -0.009(3) 0.009(3) 0.002(3)
C11 0.040(3) 0.033(3) 0.030(3) -0.004(2) 0.014(2) 0.006(2)
C12 0.030(3) 0.041(3) 0.045(3) 0.009(3) 0.004(2) 0.005(2)
C13 0.085(6) 0.096(7) 0.076(6) -0.002(5) 0.001(5) 0.065(5)
C14 0.041(4) 0.070(5) 0.101(6) 0.021(5) 0.003(4) -0.014(4)
C15 0.053(4) 0.077(5) 0.071(5) 0.035(4) 0.010(4) 0.000(4)

loop_
_atom_type_symbol
_atom_type_description
_atom_type_scat_dispersion_real
_atom_type_scat_dispersion_imag
_atom_type_scat_source
C C 0.0033 0.0016 'International Tables Vol C Tables 4.2.6.8 and 6.1.1.4'
H H 0.0000 0.0000 'International Tables Vol C Tables 4.2.6.8 and 6.1.1.4'
N N 0.0061 0.0033 'International Tables Vol C Tables 4.2.6.8 and 6.1.1.4'
O O 0.0106 0.0060 'International Tables Vol C Tables 4.2.6.8 and 6.1.1.4'
Mo Mo -1.6832 0.6857 'International Tables Vol C Tables 4.2.6.8 and 6.1.1.4'
Pt Pt -1.7033 8.3905 'International Tables Vol C Tables 4.2.6.8 and 6.1.1.4'

loop_
_geom_angle_atom_site_label_1
_geom_angle_atom_site_label_2
_geom_angle_atom_site_label_3
_geom_angle
_geom_angle_site_symmetry_1
_geom_angle_site_symmetry_3
_geom_angle_publ_flag
C11 Pt C11 180.0 . 3 ?
C11 Pt Mo 92.44(15) . . ?
C11 Pt Mo 87.56(15) 3 . ?
C11 Pt Mo 87.56(15) . 3 ?
C11 Pt Mo 92.44(15) 3 3 ?
Mo Pt Mo 180.0 . 3 ?
C3 Mo C1 81.0(3) . . ?
C3 Mo C2 82.2(3) . . ?
C1 Mo C2 108.8(2) . . ?
C3 Mo C6 142.1(2) . . ?
C1 Mo C6 131.6(2) . . ?
C2 Mo C6 100.0(2) . . ?
C3 Mo C5 141.9(2) . . ?
C1 Mo C5 99.7(2) . . ?
C2 Mo C5 131.4(2) . . ?
C6 Mo C5 35.18(18) . . ?
C3 Mo C4 106.4(2) . . ?
C1 Mo C4 96.1(2) . . ?
C2 Mo C4 154.7(2) . . ?
C6 Mo C4 58.44(19) . . ?
C5 Mo C4 35.48(17) . . ?
C3 Mo C7 106.7(2) . . ?
C1 Mo C7 153.9(2) . . ?
C2 Mo C7 97.1(2) . . ?
C6 Mo C7 35.45(19) . . ?
C5 Mo C7 58.59(19) . . ?
C4 Mo C7 57.83(18) . . ?
C3 Mo C8 89.9(2) . . ?
C1 Mo C8 123.8(2) . . ?
C2 Mo C8 124.8(2) . . ?
C6 Mo C8 57.54(18) . . ?
C5 Mo C8 57.74(17) . . ?
C4 Mo C8 34.28(16) . . ?
C7 Mo C8 34.07(18) . . ?
C3 Mo Pt 115.77(17) . . ?
C1 Mo Pt 65.48(17) . . ?
C2 Mo Pt 61.80(15) . . ?
C6 Mo Pt 97.73(14) . . ?
C5 Mo Pt 98.41(13) . . ?
C4 Mo Pt 129.21(12) . . ?
C7 Mo Pt 127.63(15) . . ?
C8 Mo Pt 154.27(13) . . ?
C11 N1 C12 171.2(5) . . ?
C8 N2 C10 116.1(5) . . ?
C8 N2 C9 115.6(5) . . ?
C10 N2 C9 115.8(5) . . ?
O1 C1 Mo 173.4(5) . . ?
O2 C2 Mo 172.4(5) . . ?
O3 C3 Mo 179.7(6) . . ?
C8 C4 C5 108.3(5) . . ?
C8 C4 Mo 76.4(3) . . ?
C5 C4 Mo 70.9(3) . . ?
C8 C4 H4 125.9 . . ?
C5 C4 H4 125.9 . . ?
Mo C4 H4 118.7 . . ?
C6 C5 C4 107.7(5) . . ?
C6 C5 Mo 72.4(3) . . ?
C4 C5 Mo 73.6(3) . . ?
C6 C5 H5 126.2 . . ?
C4 C5 H5 126.2 . . ?
Mo C5 H5 119.7 . . ?
C5 C6 C7 108.4(5) . . ?
C5 C6 Mo 72.4(3) . . ?
C7 C6 Mo 74.2(3) . . ?
C5 C6 H6 125.8 . . ?
C7 C6 H6 125.8 . . ?
Mo C6 H6 119.4 . . ?
C8 C7 C6 107.9(5) . . ?
C8 C7 Mo 75.9(3) . . ?
C6 C7 Mo 70.4(3) . . ?
C8 C7 H7 126.1 . . ?
C6 C7 H7 126.1 . . ?
Mo C7 H7 119.5 . . ?
N2 C8 C7 125.8(5) . . ?
N2 C8 C4 126.5(5) . . ?
C7 C8 C4 107.7(4) . . ?
N2 C8 Mo 128.1(4) . . ?
C7 C8 Mo 70.0(3) . . ?
C4 C8 Mo 69.4(3) . . ?
N2 C9 H9A 109.5 . . ?
N2 C9 H9B 109.5 . . ?
H9A C9 H9B 109.5 . . ?
N2 C9 H9C 109.5 . . ?
H9A C9 H9C 109.5 . . ?
H9B C9 H9C 109.5 . . ?
N2 C10 H10A 109.5 . . ?
N2 C10 H10B 109.5 . . ?
H10A C10 H10B 109.5 . . ?
N2 C10 H10C 109.5 . . ?
H10A C10 H10C 109.5 . . ?
H10B C10 H10C 109.5 . . ?
N1 C11 Pt 174.3(5) . . ?
N1 C12 C13 108.3(5) . . ?
N1 C12 C15 107.2(5) . . ?
C13 C12 C15 112.4(6) . . ?
N1 C12 C14 106.6(5) . . ?
C13 C12 C14 113.5(6) . . ?
C15 C12 C14 108.4(6) . . ?
C12 C13 H13A 109.5 . . ?
C12 C13 H13B 109.5 . . ?
H13A C13 H13B 109.5 . . ?
C12 C13 H13C 109.5 . . ?
H13A C13 H13C 109.5 . . ?
H13B C13 H13C 109.5 . . ?
C12 C14 H14A 109.5 . . ?
C12 C14 H14B 109.5 . . ?
H14A C14 H14B 109.5 . . ?
C12 C14 H14C 109.5 . . ?
H14A C14 H14C 109.5 . . ?
H14B C14 H14C 109.5 . . ?
C12 C15 H15A 109.5 . . ?
C12 C15 H15B 109.5 . . ?
H15A C15 H15B 109.5 . . ?
C12 C15 H15C 109.5 . . ?
H15A C15 H15C 109.5 . . ?
H15B C15 H15C 109.5 . . ?

loop_
_geom_bond_atom_site_label_1
_geom_bond_atom_site_label_2
_geom_bond_distance
_geom_bond_site_symmetry_2
_geom_bond_publ_flag
Pt C11 1.958(6) . ?
Pt C11 1.958(6) 3 ?
Pt Mo 2.8680(10) . ?
Pt Mo 2.8681(10) 3 ?
Mo C3 1.953(6) . ?
Mo C1 1.976(6) . ?
Mo C2 1.983(6) . ?
Mo C6 2.322(6) . ?
Mo C5 2.323(5) . ?
Mo C4 2.358(5) . ?
Mo C7 2.372(5) . ?
Mo C8 2.448(5) . ?
O1 C1 1.156(7) . ?
O2 C2 1.156(7) . ?
O3 C3 1.150(7) . ?
N1 C11 1.150(7) . ?
N1 C12 1.451(7) . ?
N2 C8 1.376(6) . ?
N2 C10 1.435(8) . ?
N2 C9 1.458(8) . ?
C4 C8 1.419(7) . ?
C4 C5 1.427(7) . ?
C4 H4 0.9500 . ?
C5 C6 1.404(7) . ?
C5 H5 0.9500 . ?
C6 C7 1.430(8) . ?
C6 H6 0.9500 . ?
C7 C8 1.414(8) . ?
C7 H7 0.9500 . ?
C9 H9A 0.9800 . ?
C9 H9B 0.9800 . ?
C9 H9C 0.9800 . ?
C10 H10A 0.9800 . ?
C10 H10B 0.9800 . ?
C10 H10C 0.9800 . ?
C12 C13 1.500(10) . ?
C12 C15 1.506(9) . ?
C12 C14 1.516(9) . ?
C13 H13A 0.9800 . ?
C13 H13B 0.9800 . ?
C13 H13C 0.9800 . ?
C14 H14A 0.9800 . ?
C14 H14B 0.9800 . ?
C14 H14C 0.9800 . ?
C15 H15A 0.9800 . ?
C15 H15B 0.9800 . ?
C15 H15C 0.9800 . ?
